data_1577321
loop_
_publ_author_name
'Njoku, Sara'
'Perez Mellor, Ariel F.'
'Brazard, Johanna'
'Giuffrida, Simone G.'
'Dudziak, Wojciech'
'Besnard, C\'eline'
'B\"urgi, Thomas'
'Adachi, Takuji B. M.'
'Szweda, R\'o\.za'

_publ_section_title
;
 Stereocontrol as a tool for shaping abiotic, sequence-defined
 oligourethanes
;
_journal_name_full 'Polymer Chemistry'
_journal_paper_doi 10.1039/D6PY00299D
_journal_year 2026
_chemical_formula_moiety 'C20 H38 N4 O9'
_chemical_formula_sum 'C20 H38 N4 O9'
_chemical_formula_weight 478.54
_space_group_crystal_system orthorhombic
_space_group_IT_number 19
_space_group_name_Hall 'P 2ac 2ab'
_space_group_name_H-M_alt 'P 21 21 21'
_atom_sites_solution_hydrogens geom
_atom_sites_solution_primary dual
_audit_creation_date 2025-03-05
_audit_creation_method
;
Olex2 1.5
(compiled 2025.02.27 svn.r83f5de26 for OlexSys, GUI svn.r7172)
;
_audit_update_record
;
2025-05-28 deposited with the CCDC.	2026-05-06 downloaded from the CCDC.
;
_cell_angle_alpha 90
_cell_angle_beta 90
_cell_angle_gamma 90
_cell_formula_units_Z 4
_cell_length_a 5.759
_cell_length_b 10.709
_cell_length_c 38.068
_cell_measurement_reflns_used 5000
_cell_measurement_temperature 100.15
_cell_measurement_theta_max 0.830
_cell_measurement_theta_min 0.079
_cell_volume 2347.773
_computing_molecular_graphics 'Olex2 1.5 (Dolomanov et al., 2009)'
_computing_publication_material 'Olex2 1.5 (Dolomanov et al., 2009)'
_computing_structure_refinement 'SHELXL 2019/2 (Sheldrick, 2015)'
_computing_structure_solution 'SHELXT 2018/2 (Sheldrick, 2018)'
_diffrn_ambient_temperature 100.15
_diffrn_measured_fraction_theta_full 0.749
_diffrn_measured_fraction_theta_max 0.749
_diffrn_measurement_device_type 'tecnai G2 sphera equipped with an ASI cheetah detector'
_diffrn_radiation_type electron
_diffrn_radiation_wavelength 0.0285
_diffrn_reflns_av_R_equivalents 0.1786
_diffrn_reflns_av_unetI/netI 0.4050
_diffrn_reflns_Laue_measured_fraction_full 0.749
_diffrn_reflns_Laue_measured_fraction_max 0.749
_diffrn_reflns_limit_h_max 5
_diffrn_reflns_limit_h_min -5
_diffrn_reflns_limit_k_max 10
_diffrn_reflns_limit_k_min -10
_diffrn_reflns_limit_l_max 32
_diffrn_reflns_limit_l_min -32
_diffrn_reflns_number 8442
_diffrn_reflns_point_group_measured_fraction_full 0.776
_diffrn_reflns_point_group_measured_fraction_max 0.776
_diffrn_reflns_theta_full 0.830
_diffrn_reflns_theta_max 0.830
_diffrn_reflns_theta_min 0.079
_exptl_absorpt_coefficient_mu 0.000
_exptl_crystal_density_diffrn 1.354
_exptl_crystal_description needle
_exptl_crystal_F_000 388
_refine_diff_density_max 0.117
_refine_diff_density_min -0.125
_refine_diff_density_rms 0.035
_refine_ls_abs_structure_details
;
 All f" are zero, so absolute structure could not be determined
;
_refine_ls_extinction_coef 73(21)
_refine_ls_extinction_expression Fc^*^=kFc[1+0.001xFc^2^\l^3^/sin(2\q)]^-1/4^
_refine_ls_extinction_method 'SHELXL-2019/2 (Sheldrick 2019)'
_refine_ls_goodness_of_fit_ref 1.017
_refine_ls_hydrogen_treatment constr
_refine_ls_matrix_type full
_refine_ls_number_parameters 216
_refine_ls_number_reflns 2001
_refine_ls_number_restraints 224
_refine_ls_restrained_S_all 0.977
_refine_ls_R_factor_all 0.1917
_refine_ls_R_factor_gt 0.1245
_refine_ls_shift/su_max 0.001
_refine_ls_shift/su_mean 0.000
_refine_ls_structure_factor_coef Fsqd
_refine_ls_weighting_details 'w=1/[\s^2^(Fo^2^)+(0.1161P)^2^] where P=(Fo^2^+2Fc^2^)/3'
_refine_ls_weighting_scheme calc
_refine_ls_wR_factor_gt 0.2771
_refine_ls_wR_factor_ref 0.2955
_reflns_Friedel_coverage 0.721
_reflns_Friedel_fraction_full 0.817
_reflns_Friedel_fraction_max 0.817
_reflns_number_gt 911
_reflns_number_total 2001
_reflns_threshold_expression 'I > 2\s(I)'
_cod_data_source_file d6py00299d2.cif
_cod_data_source_block oligoC
_cod_original_cell_volume 2347.6
_cod_database_code 1577321
_shelx_shelxl_version_number 2019/2
_shelx_space_group_comment
;
The symmetry employed for this shelxl refinement is uniquely defined
by the following loop, which should always be used as a source of
symmetry information in preference to the above space-group names.
They are only intended as comments.
;
_olex2_refinement_description
;
1. Fixed Uiso
 At 1.2 times of:
  All C(H) groups, All C(H,H) groups, All N(H) groups
 At 1.5 times of:
  All C(H,H,H) groups, All O(H) groups
2. Restrained distances
 O1-C2
 1.42 with sigma of 0.02
 C4-C3
 1.54 with sigma of 0.02
3. Uiso/Uaniso restraints and constraints
Uanis(C11) = Uanis(C18) = Uanis(C26) = Uanis(C4)
Uanis(N5) = Uanis(N12) = Uanis(N19) = Uanis(N27)
Uanis(C25) = Uanis(C10) = Uanis(C3) = Uanis(C17)
Uanis(O8) = Uanis(O15) = Uanis(O22) = Uanis(O30)
Uanis(C20) = Uanis(C13) = Uanis(C6) = Uanis(C28)
4. Rigid body (RIGU) restrains
 O1, O7, O8, O14, O15, O21, O22, O29, O30, N5, N12, N19, N27, C2, C3, C4, C6,
 C9, C10, C11, C13, C16, C17, C18, C20, C24, C25, C26, C28, C31, C32, C33, C34
 with sigma for 1-2 distances of 0.004 and sigma for 1-3 distances of 0.004
5.a Ternary CH refined with riding coordinates:
 C3(H3), C10(H10), C17(H17), C25(H25)
5.b Secondary CH2 refined with riding coordinates:
 C2(H2A,H2B), C9(H9A,H9B), C16(H16A,H16B), C24(H24A,H24B)
5.c Me refined with riding coordinates:
 C4(H4A,H4B,H4C)
5.d Aromatic/amide H refined with riding coordinates:
 N5(H5), N12(H12), N19(H19), N27(H27)
5.e Idealised Me refined as rotating group:
 C11(H11A,H11B,H11C), C18(H18A,H18B,H18C), C26(H26A,H26B,H26C), C32(H32A,H32B,
 H32C), C33(H33A,H33B,H33C), C34(H34A,H34B,H34C)
5.f Idealised tetrahedral OH refined as rotating group:
 O1(H1)
;
_olex2_submission_special_instructions 'No special instructions were received'

loop_
_space_group_symop_operation_xyz
'x, y, z'
'-x+1/2, -y, z+1/2'
'-x, y+1/2, -z+1/2'
'x+1/2, -y+1/2, -z'

loop_
_atom_site_label
_atom_site_type_symbol
_atom_site_fract_x
_atom_site_fract_y
_atom_site_fract_z
_atom_site_U_iso_or_equiv
_atom_site_adp_type
_atom_site_occupancy
_atom_site_site_symmetry_order
_atom_site_calc_flag
_atom_site_refinement_flags_posn
_atom_site_refinement_flags_adp
_atom_site_refinement_flags_occupancy
_atom_site_disorder_assembly
_atom_site_disorder_group
O1 O -0.826(3) 0.545(3) 0.0768(9) 0.080(10) Uani 1 1 d D . . . .
H1 H -0.771283 0.566080 0.096334 0.120 Uiso 1 1 calc R U . . .
O7 O -0.554(3) 0.5145(16) 0.1298(9) 0.042(7) Uani 1 1 d . . . . .
O8 O -0.194(3) 0.4574(15) 0.1289(9) 0.029(2) Uani 1 1 d . . . . .
O14 O -0.044(3) 0.4466(15) 0.2334(8) 0.028(5) Uani 1 1 d . . . . .
O15 O 0.277(3) 0.5515(15) 0.2205(9) 0.029(2) Uani 1 1 d . . . . .
O21 O 0.395(3) 0.5619(17) 0.3284(9) 0.038(6) Uani 1 1 d . . . . .
O22 O 0.729(3) 0.4604(15) 0.3213(9) 0.029(2) Uani 1 1 d . . . . .
O29 O 0.985(3) 0.441(2) 0.4334(10) 0.047(6) Uani 1 1 d . . . . .
O30 O 1.252(2) 0.5703(15) 0.4115(8) 0.029(2) Uani 1 1 d . . . . .
N5 N -0.309(3) 0.5687(15) 0.0859(8) 0.024(2) Uani 1 1 d . . . . .
H5 H -0.167829 0.557293 0.077497 0.029 Uiso 1 1 calc R U . . .
N12 N 0.142(3) 0.4198(15) 0.1858(9) 0.024(2) Uani 1 1 d . . . . .
H12 H 0.270853 0.437904 0.174540 0.029 Uiso 1 1 calc R U . . .
N19 N 0.614(3) 0.5788(15) 0.2806(9) 0.024(2) Uani 1 1 d . . . . .
H19 H 0.739022 0.551715 0.269780 0.029 Uiso 1 1 calc R U . . .
N27 N 1.080(3) 0.4327(15) 0.3753(9) 0.024(2) Uani 1 1 d . . . . .
H27 H 1.183503 0.454809 0.359425 0.029 Uiso 1 1 calc R U . . .
C2 C -0.665(3) 0.578(2) 0.0493(9) 0.051(7) Uani 1 1 d D . . . .
H2A H -0.740641 0.633546 0.031991 0.061 Uiso 1 1 calc R U . . .
H2B H -0.610356 0.501925 0.036929 0.061 Uiso 1 1 calc R U . . .
C3 C -0.460(3) 0.6448(17) 0.0670(8) 0.024(3) Uani 1 1 d D . . . .
H3 H -0.514451 0.717099 0.081463 0.029 Uiso 1 1 calc R U . . .
C4 C -0.317(3) 0.6899(17) 0.0341(8) 0.032(3) Uani 1 1 d D . . . .
H4A H -0.413729 0.744358 0.019521 0.048 Uiso 1 1 calc R U . . .
H4B H -0.179515 0.736239 0.042031 0.048 Uiso 1 1 calc R U . . .
H4C H -0.267485 0.617314 0.020328 0.048 Uiso 1 1 calc R U . . .
C6 C -0.361(3) 0.5147(17) 0.1147(10) 0.025(2) Uani 1 1 d . . . . .
C9 C -0.232(3) 0.3789(16) 0.1590(9) 0.026(5) Uani 1 1 d . . . . .
H9A H -0.341709 0.311321 0.152879 0.031 Uiso 1 1 calc R U . . .
H9B H -0.300569 0.428708 0.178267 0.031 Uiso 1 1 calc R U . . .
C10 C -0.013(3) 0.3251(17) 0.1706(9) 0.024(3) Uani 1 1 d . . . . .
H10 H -0.053293 0.266852 0.190208 0.029 Uiso 1 1 calc R U . . .
C11 C 0.087(3) 0.2520(17) 0.1446(9) 0.032(3) Uani 1 1 d . . . . .
H11A H 0.095300 0.299678 0.122710 0.048 Uiso 1 1 calc R U . . .
H11B H -0.007422 0.176963 0.140990 0.048 Uiso 1 1 calc R U . . .
H11C H 0.243821 0.227685 0.151904 0.048 Uiso 1 1 calc R U . . .
C13 C 0.102(3) 0.4739(17) 0.2128(10) 0.025(2) Uani 1 1 d . . . . .
C16 C 0.247(3) 0.6178(16) 0.2517(9) 0.024(5) Uani 1 1 d . . . . .
H16A H 0.184603 0.561811 0.270056 0.029 Uiso 1 1 calc R U . . .
H16B H 0.135411 0.686681 0.247990 0.029 Uiso 1 1 calc R U . . .
C17 C 0.475(3) 0.6695(18) 0.2632(9) 0.024(3) Uani 1 1 d . . . . .
H17 H 0.440578 0.736237 0.280851 0.029 Uiso 1 1 calc R U . . .
C18 C 0.598(3) 0.7298(17) 0.2341(9) 0.032(3) Uani 1 1 d . . . . .
H18A H 0.736554 0.772287 0.243129 0.048 Uiso 1 1 calc R U . . .
H18B H 0.495466 0.790997 0.222894 0.048 Uiso 1 1 calc R U . . .
H18C H 0.644304 0.666619 0.216881 0.048 Uiso 1 1 calc R U . . .
C20 C 0.569(3) 0.5365(17) 0.3093(10) 0.025(2) Uani 1 1 d . . . . .
C24 C 0.695(3) 0.3994(18) 0.3533(10) 0.032(5) Uani 1 1 d . . . . .
H24A H 0.577938 0.332582 0.350268 0.039 Uiso 1 1 calc R U . . .
H24B H 0.634113 0.459599 0.370799 0.039 Uiso 1 1 calc R U . . .
C25 C 0.914(3) 0.3441(16) 0.3667(9) 0.024(3) Uani 1 1 d . . . . .
H25 H 0.878456 0.293676 0.388086 0.029 Uiso 1 1 calc R U . . .
C26 C 1.015(3) 0.2549(16) 0.3378(9) 0.032(3) Uani 1 1 d . . . . .
H26A H 0.891594 0.200772 0.328844 0.048 Uiso 1 1 calc R U . . .
H26B H 1.138840 0.203425 0.348021 0.048 Uiso 1 1 calc R U . . .
H26C H 1.079113 0.304698 0.318457 0.048 Uiso 1 1 calc R U . . .
C28 C 1.087(3) 0.4844(18) 0.4065(10) 0.025(2) Uani 1 1 d . . . . .
C31 C 1.333(4) 0.6257(18) 0.4434(10) 0.037(5) Uani 1 1 d . . . . .
C32 C 1.506(3) 0.7130(16) 0.4330(10) 0.041(7) Uani 1 1 d . . . . .
H32A H 1.652609 0.668809 0.428649 0.061 Uiso 1 1 calc R U . . .
H32B H 1.529140 0.774399 0.451804 0.061 Uiso 1 1 calc R U . . .
H32C H 1.456938 0.755787 0.411548 0.061 Uiso 1 1 calc R U . . .
C33 C 1.431(4) 0.541(2) 0.4698(10) 0.057(7) Uani 1 1 d . . . . .
H33A H 1.306540 0.509087 0.484897 0.085 Uiso 1 1 calc R U . . .
H33B H 1.544633 0.586110 0.484178 0.085 Uiso 1 1 calc R U . . .
H33C H 1.508051 0.470754 0.458032 0.085 Uiso 1 1 calc R U . . .
C34 C 1.111(4) 0.695(2) 0.4598(11) 0.064(8) Uani 1 1 d . . . . .
H34A H 1.059482 0.761550 0.443816 0.096 Uiso 1 1 calc R U . . .
H34B H 1.153271 0.732261 0.482521 0.096 Uiso 1 1 calc R U . . .
H34C H 0.984946 0.635166 0.463211 0.096 Uiso 1 1 calc R U . . .

loop_
_atom_site_aniso_label
_atom_site_aniso_U_11
_atom_site_aniso_U_22
_atom_site_aniso_U_33
_atom_site_aniso_U_23
_atom_site_aniso_U_13
_atom_site_aniso_U_12
O1 0.040(10) 0.116(19) 0.09(2) 0.02(2) -0.001(14) -0.004(10)
O7 0.032(7) 0.060(11) 0.035(17) 0.029(12) 0.002(9) 0.016(7)
O8 0.024(3) 0.035(4) 0.029(6) -0.002(4) -0.007(4) 0.004(3)
O14 0.025(7) 0.036(8) 0.024(12) -0.005(9) -0.001(8) 0.003(6)
O15 0.024(3) 0.035(4) 0.029(6) -0.002(4) -0.007(4) 0.004(3)
O21 0.030(7) 0.059(10) 0.024(14) 0.006(11) 0.002(9) 0.012(7)
O22 0.024(3) 0.035(4) 0.029(6) -0.002(4) -0.007(4) 0.004(3)
O29 0.045(10) 0.063(10) 0.034(11) -0.003(9) 0.006(9) -0.014(9)
O30 0.024(3) 0.035(4) 0.029(6) -0.002(4) -0.007(4) 0.004(3)
N5 0.015(3) 0.033(3) 0.024(6) -0.002(4) -0.006(4) 0.004(3)
N12 0.015(3) 0.033(3) 0.024(6) -0.002(4) -0.006(4) 0.004(3)
N19 0.015(3) 0.033(3) 0.024(6) -0.002(4) -0.006(4) 0.004(3)
N27 0.015(3) 0.033(3) 0.024(6) -0.002(4) -0.006(4) 0.004(3)
C2 0.035(8) 0.063(12) 0.055(17) 0.005(12) -0.021(9) -0.011(8)
C3 0.012(3) 0.035(4) 0.024(6) 0.001(4) -0.003(4) 0.005(3)
C4 0.029(5) 0.039(4) 0.029(7) 0.001(5) -0.002(5) 0.005(4)
C6 0.018(3) 0.034(4) 0.022(6) -0.003(4) -0.005(4) 0.005(3)
C9 0.020(7) 0.030(8) 0.028(11) -0.001(8) -0.013(7) 0.003(5)
C10 0.012(3) 0.035(4) 0.024(6) 0.001(4) -0.003(4) 0.005(3)
C11 0.029(5) 0.039(4) 0.029(7) 0.001(5) -0.002(5) 0.005(4)
C13 0.018(3) 0.034(4) 0.022(6) -0.003(4) -0.005(4) 0.005(3)
C16 0.014(6) 0.030(9) 0.028(11) 0.002(8) -0.010(6) 0.007(5)
C17 0.012(3) 0.035(4) 0.024(6) 0.001(4) -0.003(4) 0.005(3)
C18 0.029(5) 0.039(4) 0.029(7) 0.001(5) -0.002(5) 0.005(4)
C20 0.018(3) 0.034(4) 0.022(6) -0.003(4) -0.005(4) 0.005(3)
C24 0.011(7) 0.052(10) 0.035(11) 0.007(8) -0.008(7) -0.001(6)
C25 0.012(3) 0.035(4) 0.024(6) 0.001(4) -0.003(4) 0.005(3)
C26 0.029(5) 0.039(4) 0.029(7) 0.001(5) -0.002(5) 0.005(4)
C28 0.018(3) 0.034(4) 0.022(6) -0.003(4) -0.005(4) 0.005(3)
C31 0.049(9) 0.033(8) 0.029(11) 0.000(8) -0.011(8) -0.014(6)
C32 0.052(10) 0.030(9) 0.04(2) 0.012(11) -0.019(11) -0.009(7)
C33 0.058(12) 0.068(12) 0.045(16) 0.020(12) -0.010(12) -0.010(10)
C34 0.065(11) 0.076(13) 0.05(2) -0.016(14) -0.003(12) 0.004(9)

loop_
_atom_type_symbol
_atom_type_description
_atom_type_scat_dispersion_real
_atom_type_scat_dispersion_imag
_atom_type_scat_source
C C 0.0000 0.0000 'International Tables Vol C Tables 4.2.6.8 and 6.1.1.4'
H H 0.0000 0.0000 'International Tables Vol C Tables 4.2.6.8 and 6.1.1.4'
N N 0.0000 0.0000 'International Tables Vol C Tables 4.2.6.8 and 6.1.1.4'
O O 0.0000 0.0000 'International Tables Vol C Tables 4.2.6.8 and 6.1.1.4'

loop_
_geom_angle_atom_site_label_1
_geom_angle_atom_site_label_2
_geom_angle_atom_site_label_3
_geom_angle
_geom_angle_site_symmetry_1
_geom_angle_site_symmetry_3
_geom_angle_publ_flag
C2 O1 H1 109.5 . . ?
C6 O8 C9 121(2) . . ?
C13 O15 C16 114(2) . . ?
C20 O22 C24 120(2) . . ?
C28 O30 C31 130(3) . . ?
C3 N5 H5 117.9 . . ?
C6 N5 H5 117.9 . . ?
C6 N5 C3 124(2) . . ?
C10 N12 H12 118.2 . . ?
C13 N12 H12 118.2 . . ?
C13 N12 C10 124(2) . . ?
C17 N19 H19 118.0 . . ?
C20 N19 H19 118.0 . . ?
C20 N19 C17 124(2) . . ?
C25 N27 H27 119.2 . . ?
C28 N27 H27 119.1 . . ?
C28 N27 C25 122(3) . . ?
O1 C2 H2A 110.4 . . ?
O1 C2 H2B 110.4 . . ?
O1 C2 C3 107(2) . . ?
H2A C2 H2B 108.6 . . ?
C3 C2 H2A 110.4 . . ?
C3 C2 H2B 110.4 . . ?
N5 C3 C2 115.7(16) . . ?
N5 C3 H3 111.3 . . ?
N5 C3 C4 105.1(17) . . ?
C2 C3 H3 111.3 . . ?
C2 C3 C4 101(2) . . ?
C4 C3 H3 111.3 . . ?
C3 C4 H4A 109.5 . . ?
C3 C4 H4B 109.5 . . ?
C3 C4 H4C 109.5 . . ?
H4A C4 H4B 109.5 . . ?
H4A C4 H4C 109.5 . . ?
H4B C4 H4C 109.5 . . ?
O7 C6 O8 118(3) . . ?
O7 C6 N5 127(3) . . ?
O8 C6 N5 114(2) . . ?
O8 C9 H9A 109.6 . . ?
O8 C9 H9B 109.6 . . ?
O8 C9 C10 110(2) . . ?
H9A C9 H9B 108.1 . . ?
C10 C9 H9A 109.6 . . ?
C10 C9 H9B 109.6 . . ?
N12 C10 H10 106.0 . . ?
C9 C10 N12 111.8(15) . . ?
C9 C10 H10 106.0 . . ?
C11 C10 N12 114.7(18) . . ?
C11 C10 C9 112(3) . . ?
C11 C10 H10 106.0 . . ?
C10 C11 H11A 109.5 . . ?
C10 C11 H11B 109.5 . . ?
C10 C11 H11C 109.5 . . ?
H11A C11 H11B 109.5 . . ?
H11A C11 H11C 109.5 . . ?
H11B C11 H11C 109.5 . . ?
O14 C13 O15 123(3) . . ?
O14 C13 N12 126(2) . . ?
N12 C13 O15 110(3) . . ?
O15 C16 H16A 109.8 . . ?
O15 C16 H16B 109.8 . . ?
O15 C16 C17 109(2) . . ?
H16A C16 H16B 108.2 . . ?
C17 C16 H16A 109.8 . . ?
C17 C16 H16B 109.8 . . ?
N19 C17 C16 112.2(16) . . ?
N19 C17 H17 106.8 . . ?
N19 C17 C18 112.4(18) . . ?
C16 C17 H17 106.8 . . ?
C18 C17 C16 111(3) . . ?
C18 C17 H17 106.8 . . ?
C17 C18 H18A 109.5 . . ?
C17 C18 H18B 109.5 . . ?
C17 C18 H18C 109.5 . . ?
H18A C18 H18B 109.5 . . ?
H18A C18 H18C 109.5 . . ?
H18B C18 H18C 109.5 . . ?
O21 C20 O22 119(3) . . ?
N19 C20 O21 127(3) . . ?
N19 C20 O22 114(3) . . ?
O22 C24 H24A 109.4 . . ?
O22 C24 H24B 109.4 . . ?
O22 C24 C25 111(2) . . ?
H24A C24 H24B 108.0 . . ?
C25 C24 H24A 109.4 . . ?
C25 C24 H24B 109.4 . . ?
N27 C25 C24 113.3(16) . . ?
N27 C25 H25 108.6 . . ?
N27 C25 C26 109.1(18) . . ?
C24 C25 H25 108.6 . . ?
C24 C25 C26 109(2) . . ?
C26 C25 H25 108.6 . . ?
C25 C26 H26A 109.5 . . ?
C25 C26 H26B 109.5 . . ?
C25 C26 H26C 109.5 . . ?
H26A C26 H26B 109.5 . . ?
H26A C26 H26C 109.5 . . ?
H26B C26 H26C 109.5 . . ?
O29 C28 O30 118(3) . . ?
O29 C28 N27 124(2) . . ?
N27 C28 O30 116(3) . . ?
O30 C31 C33 117(2) . . ?
O30 C31 C34 105(2) . . ?
C32 C31 O30 106(3) . . ?
C32 C31 C33 109(2) . . ?
C32 C31 C34 111.1(17) . . ?
C33 C31 C34 109(3) . . ?
C31 C32 H32A 109.5 . . ?
C31 C32 H32B 109.5 . . ?
C31 C32 H32C 109.5 . . ?
H32A C32 H32B 109.5 . . ?
H32A C32 H32C 109.5 . . ?
H32B C32 H32C 109.5 . . ?
C31 C33 H33A 109.5 . . ?
C31 C33 H33B 109.5 . . ?
C31 C33 H33C 109.5 . . ?
H33A C33 H33B 109.5 . . ?
H33A C33 H33C 109.5 . . ?
H33B C33 H33C 109.5 . . ?
C31 C34 H34A 109.5 . . ?
C31 C34 H34B 109.5 . . ?
C31 C34 H34C 109.5 . . ?
H34A C34 H34B 109.5 . . ?
H34A C34 H34C 109.5 . . ?
H34B C34 H34C 109.5 . . ?

loop_
_geom_bond_atom_site_label_1
_geom_bond_atom_site_label_2
_geom_bond_distance
_geom_bond_site_symmetry_2
_geom_bond_publ_flag
O1 H1 0.8400 . ?
O1 C2 1.44(2) . ?
O7 C6 1.25(3) . ?
O8 C6 1.26(3) . ?
O8 C9 1.44(4) . ?
O14 C13 1.19(3) . ?
O15 C13 1.34(3) . ?
O15 C16 1.39(4) . ?
O21 C20 1.27(4) . ?
O22 C20 1.31(3) . ?
O22 C24 1.40(4) . ?
O29 C28 1.27(4) . ?
O30 C28 1.33(3) . ?
O30 C31 1.43(4) . ?
N5 H5 0.8800 . ?
N5 C3 1.40(3) . ?
N5 C6 1.27(4) . ?
N12 H12 0.8800 . ?
N12 C10 1.47(3) . ?
N12 C13 1.20(4) . ?
N19 H19 0.8800 . ?
N19 C17 1.42(3) . ?
N19 C20 1.21(4) . ?
N27 H27 0.8800 . ?
N27 C25 1.39(2) . ?
N27 C28 1.31(4) . ?
C2 H2A 0.9900 . ?
C2 H2B 0.9900 . ?
C2 C3 1.54(3) . ?
C3 H3 1.0000 . ?
C3 C4 1.58(2) . ?
C4 H4A 0.9800 . ?
C4 H4B 0.9800 . ?
C4 H4C 0.9800 . ?
C9 H9A 0.9900 . ?
C9 H9B 0.9900 . ?
C9 C10 1.45(3) . ?
C10 H10 1.0000 . ?
C10 C11 1.39(3) . ?
C11 H11A 0.9800 . ?
C11 H11B 0.9800 . ?
C11 H11C 0.9800 . ?
C16 H16A 0.9900 . ?
C16 H16B 0.9900 . ?
C16 C17 1.49(3) . ?
C17 H17 1.0000 . ?
C17 C18 1.46(4) . ?
C18 H18A 0.9800 . ?
C18 H18B 0.9800 . ?
C18 H18C 0.9800 . ?
C24 H24A 0.9900 . ?
C24 H24B 0.9900 . ?
C24 C25 1.48(3) . ?
C25 H25 1.0000 . ?
C25 C26 1.57(3) . ?
C26 H26A 0.9800 . ?
C26 H26B 0.9800 . ?
C26 H26C 0.9800 . ?
C31 C32 1.42(3) . ?
C31 C33 1.47(4) . ?
C31 C34 1.61(3) . ?
C32 H32A 0.9800 . ?
C32 H32B 0.9800 . ?
C32 H32C 0.9800 . ?
C33 H33A 0.9800 . ?
C33 H33B 0.9800 . ?
C33 H33C 0.9800 . ?
C34 H34A 0.9800 . ?
C34 H34B 0.9800 . ?
C34 H34C 0.9800 . ?

loop_
_geom_torsion_atom_site_label_1
_geom_torsion_atom_site_label_2
_geom_torsion_atom_site_label_3
_geom_torsion_atom_site_label_4
_geom_torsion
_geom_torsion_site_symmetry_1
_geom_torsion_site_symmetry_2
_geom_torsion_site_symmetry_3
_geom_torsion_site_symmetry_4
_geom_torsion_publ_flag
O1 C2 C3 N5 74(3) . . . . ?
O1 C2 C3 C4 -173(2) . . . . ?
O8 C9 C10 N12 69(3) . . . . ?
O8 C9 C10 C11 -61(2) . . . . ?
O15 C16 C17 N19 -80(3) . . . . ?
O15 C16 C17 C18 47(2) . . . . ?
O22 C24 C25 N27 66(4) . . . . ?
O22 C24 C25 C26 -56(2) . . . . ?
C3 N5 C6 O7 4(5) . . . . ?
C3 N5 C6 O8 -175(2) . . . . ?
C6 O8 C9 C10 -179(2) . . . . ?
C6 N5 C3 C2 -70(4) . . . . ?
C6 N5 C3 C4 180(2) . . . . ?
C9 O8 C6 O7 9(4) . . . . ?
C9 O8 C6 N5 -172(2) . . . . ?
C10 N12 C13 O14 12(4) . . . . ?
C10 N12 C13 O15 178.2(19) . . . . ?
C13 O15 C16 C17 162.8(18) . . . . ?
C13 N12 C10 C9 67(4) . . . . ?
C13 N12 C10 C11 -165(3) . . . . ?
C16 O15 C13 O14 -13(3) . . . . ?
C16 O15 C13 N12 -179(2) . . . . ?
C17 N19 C20 O21 2(4) . . . . ?
C17 N19 C20 O22 -176(2) . . . . ?
C20 O22 C24 C25 -165.6(19) . . . . ?
C20 N19 C17 C16 -70(4) . . . . ?
C20 N19 C17 C18 164(3) . . . . ?
C24 O22 C20 O21 6(3) . . . . ?
C24 O22 C20 N19 -176(2) . . . . ?
C25 N27 C28 O29 17(3) . . . . ?
C25 N27 C28 O30 -178.7(16) . . . . ?
C28 O30 C31 C32 -178.9(18) . . . . ?
C28 O30 C31 C33 60(3) . . . . ?
C28 O30 C31 C34 -61(3) . . . . ?
C28 N27 C25 C24 87(3) . . . . ?
C28 N27 C25 C26 -152(2) . . . . ?
C31 O30 C28 O29 -1(3) . . . . ?
C31 O30 C28 N27 -167(2) . . . . ?
